data_1000264
loop_
_publ_author_name
'Attfield, J P'
'Ferey, G'

_publ_section_title
;
Preparation and Crystal Structures of La~2~ Cu~1-x~ Li~x~ O~4~ Solid
Solutions and Evidence for a New Oxide with a defect K~2~ Ni F~4~
Structure: La~4~ Li~2~ O~7~
;
_journal_coden_ASTM JSSCBI
_journal_name_full 'Journal of Solid State Chemistry'
_journal_page_first 112
_journal_page_last 119
_journal_paper_doi 10.1016/0022-4596(89)90037-6
_journal_volume 80
_journal_year 1989
_chemical_formula_structural 'La2 Cu0.9 Li0.1 O3.97'
_chemical_formula_sum 'Cu0.9 La2 Li0.1 O3.97'
_chemical_name_systematic
;
Lanthanum copper lithium oxide (2/0.9/0.1/4)
;
_space_group_IT_number 64
_symmetry_cell_setting orthorhombic
_symmetry_Int_Tables_number 64
_symmetry_space_group_name_Hall '-A 2ab 2ab'
_symmetry_space_group_name_H-M 'A b m a'
_cell_angle_alpha 90
_cell_angle_beta 90
_cell_angle_gamma 90
_cell_formula_units_Z 4
_cell_length_a 5.3813(1)
_cell_length_b 5.3192(1)
_cell_length_c 13.1028(1)
_cell_volume 375.1
_refine_ls_R_factor_all 0.056
_cod_original_formula_sum 'Cu.9 La2 Li.1 O3.97'
_cod_database_code 1000264

loop_
_symmetry_equiv_pos_as_xyz
x,y,z
-x,y,-z
1/2+x,y,1/2-z
1/2-x,y,1/2+z
-x,-y,-z
x,-y,z
1/2-x,-y,1/2+z
1/2+x,-y,1/2-z
x,1/2+y,1/2+z
-x,1/2+y,1/2-z
1/2+x,1/2+y,-z
1/2-x,1/2+y,z
-x,1/2-y,1/2-z
x,1/2-y,1/2+z
1/2-x,1/2-y,z
1/2+x,1/2-y,-z

loop_
_atom_site_label
_atom_site_type_symbol
_atom_site_symmetry_multiplicity
_atom_site_Wyckoff_symbol
_atom_site_fract_x
_atom_site_fract_y
_atom_site_fract_z
_atom_site_occupancy
_atom_site_attached_hydrogens
_atom_site_calc_flag
La1 La3+ 8 f -0.0076(2) 0. 0.3619(1) 1. 0 d
Cu1 Cu2+ 4 a 0. 0. 0. 0.900(4) 0 d
Li1 Li1+ 4 a 0. 0. 0. 0.100(4) 0 d
O1 O2- 8 d 0.25 0.25 -0.0070(1) 0.983(7) 0 d
O2 O2- 8 f 0.0348(2) 0. 0.1830(1) 1. 0 d

loop_
_atom_type_symbol
_atom_type_oxidation_number
La3+ 3.000
Cu2+ 2.040
Li1+ 1.000
O2- -2.000
